data_8107506
loop_
_publ_author_name
'Jie, Wang'
'Xiao, Shu-Zhen'
'Cong, Huang'
'Liu, Ya-Qiang'
'Peng, Da-Yong'

_publ_section_title
;
 5-Amino-2-chloro-4-fluoro-N-(N-isopropyl-N-methylsulfamoyl) benzamide,
 C11H15O3ClFN3S
;
_journal_issue 4
_journal_name_full 'Zeitschrift f\"ur Kristallographie - New Crystal Structures'
_journal_page_first 597
_journal_page_last 598
_journal_paper_doi 10.1515/ncrs-2023-0097
_journal_volume 238
_journal_year 2023
_chemical_formula_sum 'C11 H15 Cl F N3 O3 S'
_chemical_formula_weight 323.77
_chemical_name_systematic
;
5-amino-2-chloro-4-fluoro-N-(N-isopropyl-N-methylsulfamoyl) benzamide
;
_space_group_crystal_system triclinic
_space_group_IT_number 2
_space_group_name_Hall '-P 1'
_space_group_name_H-M_alt 'P -1'
_atom_sites_solution_hydrogens geom
_audit_creation_method SHELXL-2014/7
_cell_angle_alpha 67.543(2)
_cell_angle_beta 72.776(2)
_cell_angle_gamma 88.529(2)
_cell_formula_units_Z 2
_cell_length_a 7.8107(11)
_cell_length_b 9.1644(13)
_cell_length_c 11.3521(15)
_cell_measurement_reflns_used 5862
_cell_measurement_temperature 296(2)
_cell_measurement_theta_max 31.61
_cell_measurement_theta_min 2.48
_cell_volume 713.76(17)
_computing_cell_refinement 'APEX2, SAINT and SADABS [1]'
_computing_data_collection 'APEX2, SAINT and SADABS [1]'
_computing_data_reduction 'APEX2, SAINT and SADABS [1]'
_computing_molecular_graphics 'Diamond 4.0 [4]'
_computing_publication_material 'SHELXL-2014/7 (Sheldrick, 2014) [2,3]'
_computing_structure_refinement 'SHELXL-2014/7 (Sheldrick, 2014) [2,3]'
_computing_structure_solution 'SHELXL-2014/7 (Sheldrick, 2014) [2,3]'
_diffrn_ambient_temperature 296(2)
_diffrn_measured_fraction_theta_full 0.990
_diffrn_measured_fraction_theta_max 0.990
_diffrn_measurement_device_type 'Bruker APEX-II CCD'
_diffrn_measurement_method '\f and \w scans'
_diffrn_radiation_monochromator graphite
_diffrn_radiation_source 'sealed tube'
_diffrn_radiation_type MoK\a
_diffrn_radiation_wavelength 0.71073
_diffrn_reflns_av_R_equivalents 0.0179
_diffrn_reflns_av_unetI/netI 0.0266
_diffrn_reflns_Laue_measured_fraction_full 0.990
_diffrn_reflns_Laue_measured_fraction_max 0.990
_diffrn_reflns_limit_h_max 8
_diffrn_reflns_limit_h_min -9
_diffrn_reflns_limit_k_max 11
_diffrn_reflns_limit_k_min -11
_diffrn_reflns_limit_l_max 13
_diffrn_reflns_limit_l_min -13
_diffrn_reflns_number 5100
_diffrn_reflns_point_group_measured_fraction_full 0.990
_diffrn_reflns_point_group_measured_fraction_max 0.990
_diffrn_reflns_theta_full 25.242
_diffrn_reflns_theta_max 25.498
_diffrn_reflns_theta_min 2.042
_exptl_absorpt_coefficient_mu 0.435
_exptl_crystal_colour COLORLESS
_exptl_crystal_density_diffrn 1.507
_exptl_crystal_description BLOCK
_exptl_crystal_F_000 336
_exptl_crystal_size_max 0.220
_exptl_crystal_size_mid 0.170
_exptl_crystal_size_min 0.140
_refine_diff_density_max 0.394
_refine_diff_density_min -0.398
_refine_diff_density_rms 0.116
_refine_ls_extinction_coef 0.074(9)
_refine_ls_extinction_expression Fc^*^=kFc[1+0.001xFc^2^\l^3^/sin(2\q)]^-1/4^
_refine_ls_extinction_method 'SHELXL-2014/7 (Sheldrick 2014'
_refine_ls_goodness_of_fit_ref 1.171
_refine_ls_hydrogen_treatment constr
_refine_ls_matrix_type full
_refine_ls_number_parameters 185
_refine_ls_number_reflns 2628
_refine_ls_number_restraints 0
_refine_ls_restrained_S_all 1.171
_refine_ls_R_factor_all 0.0427
_refine_ls_R_factor_gt 0.0385
_refine_ls_shift/su_max 0.000
_refine_ls_shift/su_mean 0.000
_refine_ls_structure_factor_coef Fsqd
_refine_ls_weighting_details 'w=1/[\s^2^(Fo^2^)+(0.0852P)^2^+0.1857P] where P=(Fo^2^+2Fc^2^)/3'
_refine_ls_weighting_scheme calc
_refine_ls_wR_factor_gt 0.1191
_refine_ls_wR_factor_ref 0.1338
_reflns_Friedel_coverage 0.000
_reflns_Friedel_fraction_full .
_reflns_Friedel_fraction_max .
_reflns_number_gt 2438
_reflns_number_total 2628
_reflns_threshold_expression 'I > 2\s(I)'
_cod_data_source_file suppl_j_ncrs-2023-0097_suppl_001.cif
_cod_data_source_block mo_1_0m
_cod_database_code 8107506
_shelx_shelxl_version_number 2014/7
_shelx_space_group_comment
;
The symmetry employed for this shelxl refinement is uniquely defined
by the following loop, which should always be used as a source of
symmetry information in preference to the above space-group names.
They are only intended as comments.
;
_shelx_estimated_absorpt_t_min 0.954
_shelx_estimated_absorpt_t_max 0.970
_publcif_funding_html
;
;

loop_
_space_group_symop_operation_xyz
'x, y, z'
'-x, -y, -z'

loop_
_atom_site_label
_atom_site_type_symbol
_atom_site_fract_x
_atom_site_fract_y
_atom_site_fract_z
_atom_site_U_iso_or_equiv
_atom_site_adp_type
_atom_site_occupancy
_atom_site_site_symmetry_order
_atom_site_calc_flag
_atom_site_refinement_flags_posn
_atom_site_refinement_flags_adp
_atom_site_refinement_flags_occupancy
_atom_site_disorder_assembly
_atom_site_disorder_group
C1 C 0.1410(3) 0.2849(2) 0.17707(19) 0.0341(4) Uani 1 1 d . . . . .
C2 C 0.1640(3) 0.2013(2) 0.08355(18) 0.0318(4) Uani 1 1 d . . . . .
C3 C 0.2357(3) 0.0560(2) 0.09844(19) 0.0333(4) Uani 1 1 d . . . . .
C4 C 0.2599(3) -0.0018(2) -0.0012(2) 0.0386(5) Uani 1 1 d . . . . .
H4 H 0.3088 -0.0975 0.0073 0.046 Uiso 1 1 calc R U . . .
C5 C 0.2106(3) 0.0845(3) -0.1124(2) 0.0412(5) Uani 1 1 d . . . . .
C6 C 0.1395(3) 0.2284(3) -0.1333(2) 0.0402(5) Uani 1 1 d . . . . .
C7 C 0.1160(3) 0.2841(2) -0.0312(2) 0.0367(4) Uani 1 1 d . . . . .
H7 H 0.0665 0.3798 -0.0404 0.044 Uiso 1 1 calc R U . . .
C8 C 0.3471(4) 0.5247(3) 0.3190(3) 0.0603(7) Uani 1 1 d . . . . .
H8A H 0.4492 0.5530 0.3394 0.090 Uiso 1 1 calc R U . . .
H8B H 0.2420 0.5634 0.3624 0.090 Uiso 1 1 calc R U . . .
H8C H 0.3689 0.5711 0.2238 0.090 Uiso 1 1 calc R U . . .
C9 C 0.5971(5) 0.3228(4) 0.2075(4) 0.0822(10) Uani 1 1 d . . . . .
H9A H 0.5273 0.3374 0.1477 0.123 Uiso 1 1 calc R U . . .
H9B H 0.6848 0.2502 0.1953 0.123 Uiso 1 1 calc R U . . .
H9C H 0.6573 0.4229 0.1886 0.123 Uiso 1 1 calc R U . . .
C10 C 0.4737(3) 0.2560(3) 0.3511(3) 0.0494(6) Uani 1 1 d . . . . .
H10 H 0.4261 0.1484 0.3712 0.059 Uiso 1 1 calc R U . . .
C11 C 0.5726(5) 0.2447(5) 0.4497(4) 0.0944(12) Uani 1 1 d . . . . .
H11A H 0.6182 0.3492 0.4337 0.142 Uiso 1 1 calc R U . . .
H11B H 0.6710 0.1812 0.4388 0.142 Uiso 1 1 calc R U . . .
H11C H 0.4915 0.1967 0.5394 0.142 Uiso 1 1 calc R U . . .
Cl1 Cl 0.31003(7) -0.05650(6) 0.23331(5) 0.0456(2) Uani 1 1 d . . . . .
F1 F 0.2336(2) 0.0272(2) -0.20975(15) 0.0616(4) Uani 1 1 d . . . . .
N1 N 0.0968(4) 0.3111(3) -0.2483(2) 0.0675(7) Uani 1 1 d . . . . .
H1A H 0.1142 0.2734 -0.3092 0.081 Uiso 1 1 calc R U . . .
H1B H 0.0526 0.4006 -0.2596 0.081 Uiso 1 1 calc R U . . .
N2 N 0.1042(2) 0.19277(19) 0.31098(15) 0.0332(4) Uani 1 1 d . . . . .
H2 H 0.0710 0.0934 0.3388 0.040 Uiso 1 1 calc R U . . .
N3 N 0.3185(2) 0.35139(19) 0.36715(19) 0.0393(4) Uani 1 1 d . . . . .
O1 O 0.1563(3) 0.42838(17) 0.13629(16) 0.0509(4) Uani 1 1 d . . . . .
O2 O -0.0062(2) 0.3760(2) 0.43120(18) 0.0515(4) Uani 1 1 d . . . . .
O3 O 0.1046(2) 0.12125(19) 0.53781(14) 0.0451(4) Uani 1 1 d . . . . .
S1 S 0.12054(6) 0.26391(6) 0.42230(4) 0.0331(2) Uani 1 1 d . . . . .

loop_
_atom_site_aniso_label
_atom_site_aniso_U_11
_atom_site_aniso_U_22
_atom_site_aniso_U_33
_atom_site_aniso_U_23
_atom_site_aniso_U_13
_atom_site_aniso_U_12
C1 0.0373(10) 0.0321(10) 0.0338(10) -0.0120(8) -0.0137(8) 0.0043(7)
C2 0.0334(9) 0.0315(9) 0.0270(9) -0.0084(7) -0.0085(7) 0.0007(7)
C3 0.0343(9) 0.0343(10) 0.0289(9) -0.0100(8) -0.0094(7) 0.0040(7)
C4 0.0418(11) 0.0384(11) 0.0365(10) -0.0170(9) -0.0110(9) 0.0090(8)
C5 0.0446(11) 0.0480(12) 0.0353(11) -0.0220(9) -0.0108(9) 0.0031(9)
C6 0.0463(11) 0.0426(11) 0.0301(10) -0.0095(8) -0.0156(9) 0.0008(9)
C7 0.0449(11) 0.0312(9) 0.0327(10) -0.0088(8) -0.0152(8) 0.0019(8)
C8 0.0626(15) 0.0362(12) 0.0830(19) -0.0274(12) -0.0177(14) -0.0049(10)
C9 0.0597(18) 0.0699(19) 0.092(2) -0.0330(18) 0.0141(17) -0.0018(15)
C10 0.0350(10) 0.0393(11) 0.0681(15) -0.0157(11) -0.0146(10) 0.0008(9)
C11 0.066(2) 0.117(3) 0.112(3) -0.037(2) -0.054(2) 0.0179(19)
Cl1 0.0541(4) 0.0467(4) 0.0364(3) -0.0134(2) -0.0196(3) 0.0212(2)
F1 0.0815(11) 0.0734(10) 0.0482(8) -0.0390(8) -0.0265(8) 0.0185(8)
N1 0.111(2) 0.0620(13) 0.0462(12) -0.0211(10) -0.0491(13) 0.0209(13)
N2 0.0425(9) 0.0302(8) 0.0275(8) -0.0116(7) -0.0108(7) -0.0019(7)
N3 0.0372(9) 0.0314(8) 0.0484(10) -0.0146(7) -0.0128(8) -0.0026(7)
O1 0.0825(12) 0.0300(8) 0.0420(8) -0.0110(6) -0.0266(8) 0.0080(7)
O2 0.0454(9) 0.0585(10) 0.0610(10) -0.0374(9) -0.0132(8) 0.0116(7)
O3 0.0517(9) 0.0491(9) 0.0279(7) -0.0081(6) -0.0110(6) -0.0105(7)
S1 0.0337(3) 0.0377(3) 0.0295(3) -0.0159(2) -0.0079(2) -0.0001(2)

loop_
_atom_type_symbol
_atom_type_description
_atom_type_scat_dispersion_real
_atom_type_scat_dispersion_imag
_atom_type_scat_source
C C 0.0033 0.0016 'International Tables Vol C Tables 4.2.6.8 and 6.1.1.4'
H H 0.0000 0.0000 'International Tables Vol C Tables 4.2.6.8 and 6.1.1.4'
Cl Cl 0.1484 0.1585 'International Tables Vol C Tables 4.2.6.8 and 6.1.1.4'
F F 0.0171 0.0103 'International Tables Vol C Tables 4.2.6.8 and 6.1.1.4'
N N 0.0061 0.0033 'International Tables Vol C Tables 4.2.6.8 and 6.1.1.4'
O O 0.0106 0.0060 'International Tables Vol C Tables 4.2.6.8 and 6.1.1.4'
S S 0.1246 0.1234 'International Tables Vol C Tables 4.2.6.8 and 6.1.1.4'

loop_
_geom_angle_atom_site_label_1
_geom_angle_atom_site_label_2
_geom_angle_atom_site_label_3
_geom_angle
_geom_angle_site_symmetry_1
_geom_angle_site_symmetry_3
O1 C1 N2 120.99(18) . .
O1 C1 C2 121.55(18) . .
N2 C1 C2 117.45(16) . .
C7 C2 C3 118.86(18) . .
C7 C2 C1 114.59(17) . .
C3 C2 C1 126.47(17) . .
C4 C3 C2 119.92(18) . .
C4 C3 Cl1 116.11(15) . .
C2 C3 Cl1 123.87(15) . .
C5 C4 C3 118.91(18) . .
C5 C4 H4 120.5 . .
C3 C4 H4 120.5 . .
F1 C5 C4 118.78(18) . .
F1 C5 C6 117.19(18) . .
C4 C5 C6 124.02(18) . .
N1 C6 C5 121.3(2) . .
N1 C6 C7 122.7(2) . .
C5 C6 C7 116.04(18) . .
C2 C7 C6 122.23(19) . .
C2 C7 H7 118.9 . .
C6 C7 H7 118.9 . .
N3 C8 H8A 109.5 . .
N3 C8 H8B 109.5 . .
H8A C8 H8B 109.5 . .
N3 C8 H8C 109.5 . .
H8A C8 H8C 109.5 . .
H8B C8 H8C 109.5 . .
C10 C9 H9A 109.5 . .
C10 C9 H9B 109.5 . .
H9A C9 H9B 109.5 . .
C10 C9 H9C 109.5 . .
H9A C9 H9C 109.5 . .
H9B C9 H9C 109.5 . .
N3 C10 C11 110.8(2) . .
N3 C10 C9 110.6(2) . .
C11 C10 C9 112.1(3) . .
N3 C10 H10 107.7 . .
C11 C10 H10 107.7 . .
C9 C10 H10 107.7 . .
C10 C11 H11A 109.5 . .
C10 C11 H11B 109.5 . .
H11A C11 H11B 109.5 . .
C10 C11 H11C 109.5 . .
H11A C11 H11C 109.5 . .
H11B C11 H11C 109.5 . .
C6 N1 H1A 120.0 . .
C6 N1 H1B 120.0 . .
H1A N1 H1B 120.0 . .
C1 N2 S1 123.13(13) . .
C1 N2 H2 118.4 . .
S1 N2 H2 118.4 . .
C8 N3 C10 120.63(18) . .
C8 N3 S1 120.62(16) . .
C10 N3 S1 118.38(13) . .
O2 S1 O3 118.90(10) . .
O2 S1 N3 109.00(10) . .
O3 S1 N3 110.00(10) . .
O2 S1 N2 110.12(9) . .
O3 S1 N2 101.66(9) . .
N3 S1 N2 106.32(9) . .

loop_
_geom_bond_atom_site_label_1
_geom_bond_atom_site_label_2
_geom_bond_distance
_geom_bond_site_symmetry_2
C1 O1 1.211(2) .
C1 N2 1.371(2) .
C1 C2 1.499(3) .
C2 C7 1.391(3) .
C2 C3 1.401(3) .
C3 C4 1.386(3) .
C3 Cl1 1.7416(19) .
C4 C5 1.370(3) .
C4 H4 0.9300 .
C5 F1 1.360(2) .
C5 C6 1.380(3) .
C6 N1 1.371(3) .
C6 C7 1.399(3) .
C7 H7 0.9300 .
C8 N3 1.468(3) .
C8 H8A 0.9600 .
C8 H8B 0.9600 .
C8 H8C 0.9600 .
C9 C10 1.515(4) .
C9 H9A 0.9600 .
C9 H9B 0.9600 .
C9 H9C 0.9600 .
C10 N3 1.484(3) .
C10 C11 1.511(4) .
C10 H10 0.9800 .
C11 H11A 0.9600 .
C11 H11B 0.9600 .
C11 H11C 0.9600 .
N1 H1A 0.8600 .
N1 H1B 0.8600 .
N2 S1 1.6636(15) .
N2 H2 0.8600 .
N3 S1 1.5916(17) .
O2 S1 1.4185(17) .
O3 S1 1.4304(16) .

loop_
_geom_hbond_atom_site_label_D
_geom_hbond_atom_site_label_H
_geom_hbond_atom_site_label_A
_geom_hbond_distance_DH
_geom_hbond_distance_HA
_geom_hbond_distance_DA
_geom_hbond_angle_DHA
_geom_hbond_site_symmetry_A
N2 H2 O3 0.86 2.15 2.950(2) 155.0 2_556
N2 H2 Cl1 0.86 2.57 3.0150(15) 113.2 .
N1 H1B O2 0.86 2.34 3.045(2) 139.8 2_565
N1 H1A O3 0.86 2.63 3.473(2) 168.0 1_554
C9 H9B F1 0.96 2.54 3.427(3) 153.9 2_655
C7 H7 O1 0.93 2.61 3.421(2) 146.1 2_565
